data_1551014
loop_
_publ_author_name
'Tashima, Naoto'
'Ohta, Satomi'
'Kuwata, Shigeki'

_publ_section_title
;
 Metal--ligand cooperative C-O bond cleavage of propargylic alcohol with
 protic pyrazole complexes of ruthenium
;
_journal_name_full 'Faraday Discussions'
_journal_paper_doi 10.1039/C9FD00040B
_journal_year 2019
_chemical_formula_moiety 'C24 H25 N4 Ru, F6 P, C4 H10 O'
_chemical_formula_sum 'C28 H35 F6 N4 O P Ru'
_chemical_formula_weight 689.64
_space_group_crystal_system monoclinic
_space_group_IT_number 14
_space_group_name_Hall '-P 2ybc'
_space_group_name_H-M_alt 'P 1 21/c 1'
_symmetry_space_group_name_Hall '-P 2ybc'
_symmetry_space_group_name_H-M 'P 1 21/c 1'
_atom_sites_solution_hydrogens geom
_atom_sites_solution_primary direct
_atom_sites_solution_secondary difmap
_audit_update_record
;
2019-04-14 deposited with the CCDC.    2019-05-09 downloaded from the CCDC.
;
_cell_angle_alpha 90.0000
_cell_angle_beta 95.588(7)
_cell_angle_gamma 90.0000
_cell_formula_units_Z 4
_cell_length_a 12.954(5)
_cell_length_b 12.142(5)
_cell_length_c 19.276(8)
_cell_measurement_reflns_used 9314
_cell_measurement_temperature 93
_cell_measurement_theta_max 31.27
_cell_measurement_theta_min 1.58
_cell_volume 3017(2)
_computing_cell_refinement CrystalClear
_computing_data_collection 'CrystalClear (Rigaku Inc., 2008)'
_computing_data_reduction CrystalClear
_computing_molecular_graphics 'CrystalStructure 4.3'
_computing_publication_material 'CrystalStructure 4.3 (Rigaku, 2018)'
_computing_structure_refinement 'SHELXL Version 2014/7 (Sheldrick, 2008)'
_computing_structure_solution 'SIR92 (Altomare, et al., 1994)'
_diffrn_ambient_temperature 93
_diffrn_detector_area_resol_mean 7.111
_diffrn_measured_fraction_theta_full 0.993
_diffrn_measured_fraction_theta_max 0.987
_diffrn_measurement_device_type 'Rigaku Saturn724'
_diffrn_measurement_method \w
_diffrn_radiation_type 'Mo K\a'
_diffrn_radiation_wavelength 0.71075
_diffrn_reflns_av_R_equivalents 0.0966
_diffrn_reflns_av_unetI/netI 0.1381
_diffrn_reflns_Laue_measured_fraction_full 0.993
_diffrn_reflns_Laue_measured_fraction_max 0.987
_diffrn_reflns_limit_h_max 16
_diffrn_reflns_limit_h_min -16
_diffrn_reflns_limit_k_max 15
_diffrn_reflns_limit_k_min -15
_diffrn_reflns_limit_l_max 24
_diffrn_reflns_limit_l_min -19
_diffrn_reflns_number 22289
_diffrn_reflns_point_group_measured_fraction_full 0.993
_diffrn_reflns_point_group_measured_fraction_max 0.987
_diffrn_reflns_theta_full 25.242
_diffrn_reflns_theta_max 27.423
_diffrn_reflns_theta_min 3.237
_diffrn_standards_number 0
_exptl_absorpt_coefficient_mu 0.638
_exptl_absorpt_correction_T_max 0.891
_exptl_absorpt_correction_T_min 0.653
_exptl_absorpt_correction_type multi-scan
_exptl_absorpt_process_details 'REQAB (Rigaku, 1998)'
_exptl_crystal_colour orange
_exptl_crystal_density_diffrn 1.518
_exptl_crystal_density_method 'not measured'
_exptl_crystal_description prism
_exptl_crystal_F_000 1408.00
_exptl_crystal_recrystallization_method 'Re-crystallisation from solvent: dichloromethane/diethyl ether'
_exptl_crystal_size_max 0.290
_exptl_crystal_size_mid 0.240
_exptl_crystal_size_min 0.180
_refine_diff_density_max 2.61
_refine_diff_density_min -1.33
_refine_ls_extinction_method none
_refine_ls_goodness_of_fit_ref 1.018
_refine_ls_hydrogen_treatment constr
_refine_ls_number_parameters 407
_refine_ls_number_reflns 6790
_refine_ls_number_restraints 1
_refine_ls_R_factor_all 0.0858
_refine_ls_R_factor_gt 0.0666
_refine_ls_shift/su_max 0.000
_refine_ls_structure_factor_coef Fsqd
_refine_ls_weighting_details 'w = 1/[\s^2^(Fo^2^)+(0.0737P)^2^] where P=(Fo^2^+2Fc^2^)/3'
_refine_ls_weighting_scheme calc
_refine_ls_wR_factor_gt 0.1501
_refine_ls_wR_factor_ref 0.1658
_reflns_Friedel_coverage 0.000
_reflns_number_gt 4760
_reflns_number_total 6790
_reflns_threshold_expression F^2^>2.0\s(F^2^)
_cod_data_source_file c9fd00040b1.cif
_cod_data_source_block compound2
_cod_database_code 1551014

loop_
_space_group_symop_id
_space_group_symop_operation_xyz
1 +X,+Y,+Z
2 -X,1/2+Y,1/2-Z
3 -X,-Y,-Z
4 +X,-1/2-Y,-1/2+Z

loop_
_atom_site_label
_atom_site_type_symbol
_atom_site_fract_x
_atom_site_fract_y
_atom_site_fract_z
_atom_site_U_iso_or_equiv
_atom_site_adp_type
_atom_site_occupancy
_atom_site_site_symmetry_order
_atom_site_calc_flag
_atom_site_refinement_flags_posn
_atom_site_refinement_flags_adp
_atom_site_refinement_flags_occupancy
_atom_site_disorder_assembly
_atom_site_disorder_group
Ru1 Ru 0.26109(2) 0.77362(3) 0.48581(2) 0.02397(14) Uani 1 1 d . . . . .
P1 P 0.66516(9) 0.81994(11) 0.36516(6) 0.0309(3) Uani 1 1 d D . . . .
F1 F 0.6831(3) 0.8604(3) 0.44401(13) 0.0525(8) Uani 1 1 d . . . . .
F2 F 0.6484(3) 0.7808(3) 0.28646(17) 0.0708(12) Uani 1 1 d . . . . .
F3 F 0.6020(6) 0.7163(5) 0.3938(3) 0.056(2) Uani 0.715(16) 1 d . . P A 1
F4 F 0.5630(5) 0.8890(7) 0.3578(3) 0.060(2) Uani 0.715(16) 1 d . . P A 1
F5 F 0.7294(5) 0.9185(5) 0.3378(3) 0.054(2) Uani 0.715(16) 1 d . . P A 1
F6 F 0.7677(4) 0.7439(6) 0.3740(3) 0.048(2) Uani 0.715(16) 1 d . . P A 1
F7 F 0.672(3) 0.6988(12) 0.3813(10) 0.106(10) Uani 0.285(16) 1 d D . P A 2
F8 F 0.5435(13) 0.819(3) 0.3524(11) 0.105(9) Uani 0.285(16) 1 d . . P A 2
F9 F 0.660(2) 0.9559(13) 0.3475(6) 0.076(8) Uani 0.285(16) 1 d . . P A 2
F10 F 0.7878(11) 0.832(3) 0.3759(8) 0.093(10) Uani 0.285(16) 1 d . . P A 2
O1 O 0.3294(2) 0.4940(3) 0.35894(15) 0.0293(7) Uani 1 1 d . . . . .
N1 N 0.1454(2) 0.5817(3) 0.39577(15) 0.0208(7) Uani 1 1 d . . . . .
H1 H 0.2007 0.5538 0.3792 0.025 Uiso 1 1 calc R U . . .
N2 N 0.1463(2) 0.6705(3) 0.43758(16) 0.0217(7) Uani 1 1 d . . . . .
N3 N 0.1202(3) 0.8351(3) 0.51913(17) 0.0261(8) Uani 1 1 d . . . . .
N4 N 0.2637(3) 0.9328(3) 0.35924(17) 0.0286(8) Uani 1 1 d . . . . .
C1 C 0.3543(5) 0.6546(7) 0.5507(5) 0.082(3) Uani 1 1 d . . . . .
H2 H 0.3302 0.5829 0.5603 0.099 Uiso 1 1 calc R U . . .
C2 C 0.3425(5) 0.7430(10) 0.5893(4) 0.088(3) Uani 1 1 d . . . . .
H3 H 0.3096 0.7432 0.6313 0.106 Uiso 1 1 calc R U . . .
C3 C 0.3829(5) 0.8315(7) 0.5617(4) 0.087(3) Uani 1 1 d . . . . .
H4 H 0.3820 0.9048 0.5791 0.105 Uiso 1 1 calc R U . . .
C4 C 0.4276(4) 0.7953(7) 0.5013(4) 0.070(2) Uani 1 1 d . . . . .
H5 H 0.4646 0.8392 0.4713 0.084 Uiso 1 1 calc R U . . .
C5 C 0.4066(5) 0.6821(8) 0.4945(3) 0.078(3) Uani 1 1 d . . . . .
H6 H 0.4248 0.6344 0.4585 0.094 Uiso 1 1 calc R U . . .
C6 C 0.0474(3) 0.5407(4) 0.3824(2) 0.0231(8) Uani 1 1 d . . . . .
C7 C -0.0176(3) 0.6091(4) 0.4169(2) 0.0255(9) Uani 1 1 d . . . . .
H7 H -0.0906 0.6027 0.4176 0.031 Uiso 1 1 calc R U . . .
C8 C 0.0470(3) 0.6885(4) 0.4498(2) 0.0225(8) Uani 1 1 d . . . . .
C9 C 0.0315(3) 0.7814(4) 0.4953(2) 0.0241(9) Uani 1 1 d . . . . .
C10 C -0.0662(3) 0.8140(4) 0.5132(2) 0.0299(10) Uani 1 1 d . . . . .
H8 H -0.1274 0.7770 0.4947 0.036 Uiso 1 1 calc R U . . .
C11 C -0.0709(4) 0.9018(4) 0.5588(2) 0.0372(11) Uani 1 1 d . . . . .
H9 H -0.1360 0.9263 0.5716 0.045 Uiso 1 1 calc R U . . .
C12 C 0.0181(4) 0.9529(4) 0.5853(2) 0.0389(12) Uani 1 1 d . . . . .
H10 H 0.0155 1.0106 0.6184 0.047 Uiso 1 1 calc R U . . .
C13 C 0.1132(4) 0.9199(4) 0.5634(2) 0.0346(11) Uani 1 1 d . . . . .
H11 H 0.1744 0.9583 0.5802 0.042 Uiso 1 1 calc R U . . .
C14 C 0.0239(3) 0.4434(3) 0.3389(2) 0.0231(8) Uani 1 1 d . . . . .
C15 C 0.0807(3) 0.4177(4) 0.2827(2) 0.0282(9) Uani 1 1 d . . . . .
H12 H 0.1382 0.4620 0.2735 0.034 Uiso 1 1 calc R U . . .
C16 C 0.0527(3) 0.3273(4) 0.2405(2) 0.0331(10) Uani 1 1 d . . . . .
H13 H 0.0913 0.3099 0.2024 0.040 Uiso 1 1 calc R U . . .
C17 C -0.0306(4) 0.2630(4) 0.2538(3) 0.0344(11) Uani 1 1 d . . . . .
H14 H -0.0504 0.2023 0.2243 0.041 Uiso 1 1 calc R U . . .
C18 C -0.0856(3) 0.2864(4) 0.3100(3) 0.0335(11) Uani 1 1 d . . . . .
H15 H -0.1417 0.2404 0.3198 0.040 Uiso 1 1 calc R U . . .
C19 C -0.0597(3) 0.3758(4) 0.3517(2) 0.0282(9) Uani 1 1 d . . . . .
H16 H -0.0988 0.3919 0.3897 0.034 Uiso 1 1 calc R U . . .
C20 C 0.2556(3) 0.8725(4) 0.4053(2) 0.0297(10) Uani 1 1 d . . . . .
C21 C 0.2930(3) 1.0123(4) 0.3073(2) 0.0275(9) Uani 1 1 d . . . . .
C22 C 0.3352(3) 0.9463(4) 0.2481(2) 0.0372(11) Uani 1 1 d . . . . .
H17 H 0.3556 0.9971 0.2123 0.056 Uiso 1 1 calc R U . . .
H18 H 0.3956 0.9033 0.2668 0.056 Uiso 1 1 calc R U . . .
H19 H 0.2812 0.8964 0.2274 0.056 Uiso 1 1 calc R U . . .
C23 C 0.1968(4) 1.0777(4) 0.2805(2) 0.0380(11) Uani 1 1 d . . . . .
H20 H 0.2150 1.1313 0.2457 0.057 Uiso 1 1 calc R U . . .
H21 H 0.1438 1.0273 0.2592 0.057 Uiso 1 1 calc R U . . .
H22 H 0.1697 1.1165 0.3195 0.057 Uiso 1 1 calc R U . . .
C24 C 0.3783(4) 1.0845(4) 0.3432(3) 0.0439(12) Uani 1 1 d . . . . .
H23 H 0.4001 1.1389 0.3100 0.066 Uiso 1 1 calc R U . . .
H24 H 0.3520 1.1226 0.3827 0.066 Uiso 1 1 calc R U . . .
H25 H 0.4377 1.0385 0.3600 0.066 Uiso 1 1 calc R U . . .
C25 C 0.3539(4) 0.6438(5) 0.2817(3) 0.0493(14) Uani 1 1 d . . . . .
H26 H 0.4019 0.6760 0.2510 0.074 Uiso 1 1 calc R U . . .
H27 H 0.2881 0.6263 0.2544 0.074 Uiso 1 1 calc R U . . .
H28 H 0.3415 0.6966 0.3184 0.074 Uiso 1 1 calc R U . . .
C26 C 0.4004(3) 0.5403(4) 0.3141(2) 0.0350(11) Uani 1 1 d . . . . .
H29 H 0.4137 0.4868 0.2773 0.042 Uiso 1 1 calc R U . . .
H30 H 0.4672 0.5573 0.3414 0.042 Uiso 1 1 calc R U . . .
C27 C 0.3673(4) 0.3935(5) 0.3897(3) 0.0486(14) Uani 1 1 d . . . . .
H31 H 0.4348 0.4065 0.4173 0.058 Uiso 1 1 calc R U . . .
H32 H 0.3781 0.3392 0.3528 0.058 Uiso 1 1 calc R U . . .
C28 C 0.2896(4) 0.3492(5) 0.4365(3) 0.0478(13) Uani 1 1 d . . . . .
H33 H 0.3156 0.2800 0.4578 0.072 Uiso 1 1 calc R U . . .
H34 H 0.2798 0.4030 0.4732 0.072 Uiso 1 1 calc R U . . .
H35 H 0.2233 0.3359 0.4088 0.072 Uiso 1 1 calc R U . . .

loop_
_atom_site_aniso_label
_atom_site_aniso_U_11
_atom_site_aniso_U_22
_atom_site_aniso_U_33
_atom_site_aniso_U_23
_atom_site_aniso_U_13
_atom_site_aniso_U_12
Ru1 0.0222(2) 0.0302(2) 0.0193(2) -0.00017(13) 0.00058(14) -0.00360(13)
P1 0.0254(6) 0.0368(8) 0.0297(6) -0.0033(5) -0.0007(4) 0.0034(5)
F1 0.078(2) 0.047(2) 0.0318(15) -0.0047(14) 0.0043(14) 0.0069(17)
F2 0.095(3) 0.075(3) 0.0379(18) -0.0236(17) -0.0153(18) 0.031(2)
F3 0.068(4) 0.043(4) 0.059(3) -0.005(2) 0.011(3) -0.022(3)
F4 0.040(3) 0.076(5) 0.060(3) -0.009(3) -0.010(2) 0.032(3)
F5 0.069(5) 0.046(4) 0.048(3) 0.004(2) 0.011(3) -0.017(3)
F6 0.034(3) 0.067(5) 0.041(3) -0.007(3) 0.000(2) 0.024(3)
F7 0.17(3) 0.067(13) 0.079(12) -0.003(9) 0.012(15) 0.023(14)
F8 0.040(9) 0.16(3) 0.114(14) -0.053(17) -0.008(8) -0.008(12)
F9 0.15(2) 0.050(10) 0.033(6) 0.017(6) 0.008(8) -0.008(10)
F10 0.039(8) 0.18(3) 0.065(9) -0.047(13) 0.003(6) 0.010(11)
O1 0.0249(15) 0.0305(19) 0.0330(15) 0.0029(13) 0.0049(12) 0.0065(12)
N1 0.0183(16) 0.0235(19) 0.0208(16) -0.0031(14) 0.0031(12) 0.0020(13)
N2 0.0191(16) 0.0227(19) 0.0231(17) -0.0031(14) 0.0018(12) -0.0010(13)
N3 0.0303(19) 0.028(2) 0.0201(16) -0.0013(15) 0.0041(13) -0.0006(15)
N4 0.033(2) 0.026(2) 0.0265(19) 0.0005(16) 0.0013(14) -0.0006(15)
C1 0.050(4) 0.073(6) 0.114(7) 0.050(5) -0.044(4) -0.018(4)
C2 0.028(3) 0.202(12) 0.034(4) 0.017(5) -0.005(3) 0.004(5)
C3 0.049(4) 0.096(7) 0.106(6) -0.070(5) -0.049(4) 0.026(4)
C4 0.016(2) 0.116(7) 0.078(5) 0.056(5) 0.000(3) -0.003(3)
C5 0.056(4) 0.121(7) 0.051(4) -0.046(4) -0.034(3) 0.055(4)
C6 0.0177(18) 0.026(2) 0.026(2) 0.0068(17) 0.0020(14) -0.0006(15)
C7 0.0171(19) 0.031(3) 0.029(2) 0.0018(18) 0.0006(15) -0.0003(16)
C8 0.0188(19) 0.026(2) 0.0230(19) -0.0006(17) 0.0053(14) 0.0014(15)
C9 0.028(2) 0.027(2) 0.018(2) 0.0003(16) 0.0047(16) -0.0003(16)
C10 0.032(2) 0.031(3) 0.028(2) 0.0035(19) 0.0084(17) 0.0062(18)
C11 0.039(3) 0.040(3) 0.034(2) 0.002(2) 0.012(2) 0.012(2)
C12 0.056(3) 0.038(3) 0.025(2) 0.000(2) 0.013(2) 0.007(2)
C13 0.046(3) 0.035(3) 0.022(2) -0.0041(19) 0.0002(18) -0.003(2)
C14 0.0226(19) 0.023(2) 0.0228(19) 0.0032(16) -0.0034(14) 0.0028(15)
C15 0.027(2) 0.030(3) 0.027(2) 0.0015(18) 0.0016(16) 0.0034(17)
C16 0.032(2) 0.034(3) 0.033(2) -0.004(2) 0.0018(18) 0.0039(19)
C17 0.038(3) 0.024(3) 0.038(3) -0.005(2) -0.010(2) -0.0001(19)
C18 0.025(2) 0.027(3) 0.047(3) 0.004(2) -0.0048(19) -0.0047(17)
C19 0.026(2) 0.029(3) 0.029(2) -0.0006(18) -0.0005(16) -0.0013(17)
C20 0.028(2) 0.034(3) 0.027(2) -0.009(2) 0.0011(17) -0.0053(18)
C21 0.027(2) 0.029(3) 0.026(2) 0.0046(18) 0.0016(16) -0.0030(17)
C22 0.030(2) 0.048(3) 0.035(2) -0.003(2) 0.0083(18) -0.006(2)
C23 0.036(3) 0.039(3) 0.040(3) 0.010(2) 0.006(2) 0.005(2)
C24 0.040(3) 0.040(3) 0.050(3) 0.001(2) -0.007(2) -0.011(2)
C25 0.057(3) 0.043(3) 0.050(3) 0.010(3) 0.020(3) -0.002(3)
C26 0.025(2) 0.045(3) 0.037(2) -0.004(2) 0.0084(18) -0.0028(19)
C27 0.047(3) 0.044(4) 0.055(3) 0.015(3) 0.008(2) 0.022(2)
C28 0.059(3) 0.038(3) 0.047(3) 0.016(2) 0.008(2) 0.012(3)

loop_
_atom_type_symbol
_atom_type_description
_atom_type_scat_dispersion_real
_atom_type_scat_dispersion_imag
_atom_type_scat_source
C C 0.0033 0.0016
;
International Tables for Crystallography
(Vol. C, Tables 4.2.6.8 and 6.1.1.4)
;
H H 0.0000 0.0000
;
International Tables for Crystallography
(Vol. C, Table 6.1.1.4)
;
F F 0.0171 0.0103
;
International Tables for Crystallography
(Vol. C, Tables 4.2.6.8 and 6.1.1.4)
;
N N 0.0061 0.0033
;
International Tables for Crystallography
(Vol. C, Tables 4.2.6.8 and 6.1.1.4)
;
P P 0.1023 0.0942
;
International Tables for Crystallography
(Vol. C, Tables 4.2.6.8 and 6.1.1.4)
;
Ru Ru -1.2594 0.8363
;
International Tables for Crystallography
(Vol. C, Tables 4.2.6.8 and 6.1.1.4)
;
O O 0.0106 0.0060
;
International Tables for Crystallography
(Vol. C, Tables 4.2.6.8 and 6.1.1.4)
;

loop_
_geom_angle_atom_site_label_1
_geom_angle_atom_site_label_2
_geom_angle_atom_site_label_3
_geom_angle
C20 Ru1 N2 92.62(15)
C20 Ru1 N3 93.34(16)
N2 Ru1 N3 75.57(13)
C20 Ru1 C3 107.7(3)
N2 Ru1 C3 159.4(3)
N3 Ru1 C3 105.8(2)
C20 Ru1 C4 89.6(2)
N2 Ru1 C4 142.2(3)
N3 Ru1 C4 142.0(3)
C3 Ru1 C4 38.3(3)
C20 Ru1 C5 109.7(3)
N2 Ru1 C5 107.5(2)
N3 Ru1 C5 156.4(2)
C3 Ru1 C5 63.0(2)
C4 Ru1 C5 37.7(3)
C20 Ru1 C1 146.2(3)
N2 Ru1 C1 100.8(2)
N3 Ru1 C1 120.0(3)
C3 Ru1 C1 60.3(3)
C4 Ru1 C1 61.1(2)
C5 Ru1 C1 36.6(3)
C20 Ru1 C2 143.2(3)
N2 Ru1 C2 124.1(3)
N3 Ru1 C2 97.8(2)
C3 Ru1 C2 35.5(3)
C4 Ru1 C2 60.7(2)
C5 Ru1 C2 60.6(3)
C1 Ru1 C2 35.1(3)
F7 P1 F8 93.7(14)
F4 P1 F5 91.9(3)
F7 P1 F2 84.5(7)
F4 P1 F2 92.2(3)
F8 P1 F2 78.8(8)
F5 P1 F2 86.3(3)
F7 P1 F10 91.4(13)
F8 P1 F10 174.8(14)
F2 P1 F10 101.3(6)
F7 P1 F1 96.0(7)
F4 P1 F1 88.0(3)
F8 P1 F1 101.7(8)
F5 P1 F1 93.0(2)
F2 P1 F1 179.2(2)
F10 P1 F1 78.2(5)
F4 P1 F6 177.4(4)
F5 P1 F6 90.8(3)
F2 P1 F6 88.0(2)
F1 P1 F6 91.9(2)
F4 P1 F3 89.8(4)
F5 P1 F3 178.3(3)
F2 P1 F3 93.8(3)
F1 P1 F3 86.9(3)
F6 P1 F3 87.5(3)
F7 P1 F9 178.7(13)
F8 P1 F9 87.6(11)
F2 P1 F9 95.8(5)
F10 P1 F9 87.2(11)
F1 P1 F9 83.7(5)
C27 O1 C26 111.8(4)
N2 N1 C6 111.1(3)
N2 N1 H1 124.5
C6 N1 H1 124.5
N1 N2 C8 106.4(3)
N1 N2 Ru1 135.3(2)
C8 N2 Ru1 118.3(3)
C13 N3 C9 118.3(4)
C13 N3 Ru1 124.9(3)
C9 N3 Ru1 116.7(3)
C20 N4 C21 169.5(4)
C2 C1 C5 109.9(7)
C2 C1 Ru1 72.5(4)
C5 C1 Ru1 71.2(4)
C2 C1 H2 125.1
C5 C1 H2 125.1
Ru1 C1 H2 122.8
C1 C2 C3 111.1(7)
C1 C2 Ru1 72.4(4)
C3 C2 Ru1 70.9(4)
C1 C2 H3 124.5
C3 C2 H3 124.5
Ru1 C2 H3 123.8
C2 C3 C4 106.6(7)
C2 C3 Ru1 73.6(4)
C4 C3 Ru1 70.9(3)
C2 C3 H4 126.7
C4 C3 H4 126.7
Ru1 C3 H4 120.6
C5 C4 C3 106.8(6)
C5 C4 Ru1 71.7(3)
C3 C4 Ru1 70.7(3)
C5 C4 H5 126.6
C3 C4 H5 126.6
Ru1 C4 H5 122.6
C1 C5 C4 105.7(6)
C1 C5 Ru1 72.2(4)
C4 C5 Ru1 70.5(3)
C1 C5 H6 127.2
C4 C5 H6 127.2
Ru1 C5 H6 121.9
N1 C6 C7 106.6(4)
N1 C6 C14 122.8(4)
C7 C6 C14 130.6(4)
C8 C7 C6 105.4(3)
C8 C7 H7 127.3
C6 C7 H7 127.3
N2 C8 C7 110.5(4)
N2 C8 C9 114.9(4)
C7 C8 C9 134.5(4)
N3 C9 C10 122.3(4)
N3 C9 C8 114.5(4)
C10 C9 C8 123.3(4)
C11 C10 C9 118.0(4)
C11 C10 H8 121.0
C9 C10 H8 121.0
C12 C11 C10 120.0(4)
C12 C11 H9 120.0
C10 C11 H9 120.0
C11 C12 C13 119.5(5)
C11 C12 H10 120.2
C13 C12 H10 120.2
N3 C13 C12 121.8(4)
N3 C13 H11 119.1
C12 C13 H11 119.1
C19 C14 C15 118.6(4)
C19 C14 C6 119.6(4)
C15 C14 C6 121.8(4)
C16 C15 C14 120.0(4)
C16 C15 H12 120.0
C14 C15 H12 120.0
C17 C16 C15 120.1(4)
C17 C16 H13 119.9
C15 C16 H13 119.9
C16 C17 C18 120.2(4)
C16 C17 H14 119.9
C18 C17 H14 119.9
C19 C18 C17 120.4(4)
C19 C18 H15 119.8
C17 C18 H15 119.8
C18 C19 C14 120.6(4)
C18 C19 H16 119.7
C14 C19 H16 119.7
N4 C20 Ru1 172.7(4)
N4 C21 C24 107.1(3)
N4 C21 C23 108.4(3)
C24 C21 C23 112.8(4)
N4 C21 C22 107.3(4)
C24 C21 C22 110.1(4)
C23 C21 C22 111.0(4)
C21 C22 H17 109.5
C21 C22 H18 109.5
H17 C22 H18 109.5
C21 C22 H19 109.5
H17 C22 H19 109.5
H18 C22 H19 109.5
C21 C23 H20 109.5
C21 C23 H21 109.5
H20 C23 H21 109.5
C21 C23 H22 109.5
H20 C23 H22 109.5
H21 C23 H22 109.5
C21 C24 H23 109.5
C21 C24 H24 109.5
H23 C24 H24 109.5
C21 C24 H25 109.5
H23 C24 H25 109.5
H24 C24 H25 109.5
C26 C25 H26 109.5
C26 C25 H27 109.5
H26 C25 H27 109.5
C26 C25 H28 109.5
H26 C25 H28 109.5
H27 C25 H28 109.5
O1 C26 C25 108.9(4)
O1 C26 H29 109.9
C25 C26 H29 109.9
O1 C26 H30 109.9
C25 C26 H30 109.9
H29 C26 H30 108.3
O1 C27 C28 109.3(4)
O1 C27 H31 109.8
C28 C27 H31 109.8
O1 C27 H32 109.8
C28 C27 H32 109.8
H31 C27 H32 108.3
C27 C28 H33 109.5
C27 C28 H34 109.5
H33 C28 H34 109.5
C27 C28 H35 109.5
H33 C28 H35 109.5
H34 C28 H35 109.5

loop_
_geom_bond_atom_site_label_1
_geom_bond_atom_site_label_2
_geom_bond_distance
Ru1 C20 1.958(5)
Ru1 N2 2.092(3)
Ru1 N3 2.129(4)
Ru1 C3 2.163(5)
Ru1 C4 2.165(5)
Ru1 C5 2.181(6)
Ru1 C1 2.194(6)
Ru1 C2 2.196(6)
P1 F7 1.504(14)
P1 F4 1.562(5)
P1 F8 1.571(17)
P1 F5 1.577(5)
P1 F2 1.584(3)
P1 F10 1.589(15)
P1 F1 1.593(3)
P1 F6 1.613(5)
P1 F3 1.627(5)
P1 F9 1.685(15)
O1 C27 1.423(5)
O1 C26 1.436(5)
N1 N2 1.345(4)
N1 C6 1.364(5)
N1 H1 0.8800
N2 C8 1.348(5)
N3 C13 1.346(6)
N3 C9 1.361(5)
N4 C20 1.163(5)
N4 C21 1.467(5)
C1 C2 1.324(11)
C1 C5 1.374(10)
C1 H2 0.9500
C2 C3 1.329(12)
C2 H3 0.9500
C3 C4 1.421(10)
C3 H4 0.9500
C4 C5 1.406(11)
C4 H5 0.9500
C5 H6 0.9500
C6 C7 1.396(5)
C6 C14 1.463(6)
C7 C8 1.389(6)
C7 H7 0.9500
C8 C9 1.454(6)
C9 C10 1.402(6)
C10 C11 1.387(6)
C10 H8 0.9500
C11 C12 1.364(7)
C11 H9 0.9500
C12 C13 1.399(6)
C12 H10 0.9500
C13 H11 0.9500
C14 C19 1.400(6)
C14 C15 1.402(6)
C15 C16 1.394(6)
C15 H12 0.9500
C16 C17 1.376(7)
C16 H13 0.9500
C17 C18 1.383(7)
C17 H14 0.9500
C18 C19 1.373(6)
C18 H15 0.9500
C19 H16 0.9500
C21 C24 1.523(6)
C21 C23 1.525(6)
C21 C22 1.538(6)
C22 H17 0.9800
C22 H18 0.9800
C22 H19 0.9800
C23 H20 0.9800
C23 H21 0.9800
C23 H22 0.9800
C24 H23 0.9800
C24 H24 0.9800
C24 H25 0.9800
C25 C26 1.503(7)
C25 H26 0.9800
C25 H27 0.9800
C25 H28 0.9800
C26 H29 0.9900
C26 H30 0.9900
C27 C28 1.514(7)
C27 H31 0.9900
C27 H32 0.9900
C28 H33 0.9800
C28 H34 0.9800
C28 H35 0.9800

loop_
_geom_hbond_atom_site_label_D
_geom_hbond_atom_site_label_H
_geom_hbond_atom_site_label_A
_geom_hbond_distance_DA
_geom_hbond_distance_DH
_geom_hbond_distance_HA
_geom_hbond_angle_DHA
_geom_hbond_publ_flag
N1 H1 O1 2.766(4) 0.880 1.894 170.6 no

loop_
_geom_torsion_atom_site_label_1
_geom_torsion_atom_site_label_2
_geom_torsion_atom_site_label_3
_geom_torsion_atom_site_label_4
_geom_torsion
C6 N1 N2 C8 -1.6(4)
C6 N1 N2 Ru1 176.1(3)
C5 C1 C2 C3 1.1(8)
Ru1 C1 C2 C3 -60.6(5)
C5 C1 C2 Ru1 61.7(4)
C1 C2 C3 C4 -2.2(8)
Ru1 C2 C3 C4 -63.7(4)
C1 C2 C3 Ru1 61.5(5)
C2 C3 C4 C5 2.4(7)
Ru1 C3 C4 C5 -63.1(4)
C2 C3 C4 Ru1 65.5(4)
C2 C1 C5 C4 0.5(7)
Ru1 C1 C5 C4 63.0(4)
C2 C1 C5 Ru1 -62.6(5)
C3 C4 C5 C1 -1.7(6)
Ru1 C4 C5 C1 -64.2(4)
C3 C4 C5 Ru1 62.5(4)
N2 N1 C6 C7 1.2(4)
N2 N1 C6 C14 -179.3(3)
N1 C6 C7 C8 -0.3(4)
C14 C6 C7 C8 -179.8(4)
N1 N2 C8 C7 1.4(4)
Ru1 N2 C8 C7 -176.8(3)
N1 N2 C8 C9 179.3(3)
Ru1 N2 C8 C9 1.2(5)
C6 C7 C8 N2 -0.7(5)
C6 C7 C8 C9 -178.1(4)
C13 N3 C9 C10 2.4(6)
Ru1 N3 C9 C10 -179.8(3)
C13 N3 C9 C8 -177.8(4)
Ru1 N3 C9 C8 0.0(5)
N2 C8 C9 N3 -0.8(5)
C7 C8 C9 N3 176.5(4)
N2 C8 C9 C10 179.0(4)
C7 C8 C9 C10 -3.6(8)
N3 C9 C10 C11 -2.2(6)
C8 C9 C10 C11 178.0(4)
C9 C10 C11 C12 -0.7(7)
C10 C11 C12 C13 3.3(7)
C9 N3 C13 C12 0.3(6)
Ru1 N3 C13 C12 -177.3(3)
C11 C12 C13 N3 -3.2(7)
N1 C6 C14 C19 150.3(4)
C7 C6 C14 C19 -30.4(6)
N1 C6 C14 C15 -32.1(6)
C7 C6 C14 C15 147.3(4)
C19 C14 C15 C16 0.8(6)
C6 C14 C15 C16 -176.9(4)
C14 C15 C16 C17 0.0(7)
C15 C16 C17 C18 -1.4(7)
C16 C17 C18 C19 1.9(7)
C17 C18 C19 C14 -1.2(7)
C15 C14 C19 C18 -0.2(6)
C6 C14 C19 C18 177.5(4)
C20 N4 C21 C24 -25(2)
C20 N4 C21 C23 -147(2)
C20 N4 C21 C22 93(2)
C27 O1 C26 C25 178.1(4)
C26 O1 C27 C28 179.7(4)
